data_4310957
loop_
_publ_author_name
'Evgeny V. Dikarev'
'Kristian W. Andreini'
'Marina A. Petrukhina'

_publ_section_title
;
 On the Road to a Termolecular Complex with Acetone: A Heterometallic
 Supramolecular Network {[Rh2(O2CCF3)4].\m2-OCMe2.[Cu4(O2CCF3)4]}
;
_journal_name_full 'Inorganic Chemistry'
_journal_page_first 3219
_journal_page_last 3224
_journal_paper_doi 10.1021/ic030340w
_journal_volume 43
_journal_year 2004
_chemical_formula_moiety
;
  [Rh2 (O2 C C F3)4] [Cu4 (O2 C C F3)4] (O C (C H3)2)
;
_chemical_formula_sum 'C19 H6 Cu4 F24 O17 Rh2'
_chemical_formula_weight 1422.22
_chemical_melting_point ?
_chemical_name_systematic
;
  Catena[tetrakis(mu2-trifluoroacetato-O,O')-di-rhodium(II)-
  (mu2-O-acetone)-tetrakis(mu2-trifluoroacetato-O,O')-tetra-copper(I)]
;
_space_group_IT_number 2
_symmetry_cell_setting triclinic
_symmetry_space_group_name_Hall '-P 1'
_symmetry_space_group_name_H-M 'P -1'
_atom_sites_solution_hydrogens geom
_atom_sites_solution_primary direct
_atom_sites_solution_secondary difmap
_audit_creation_method SHELXL-97
_cell_angle_alpha 92.3950(10)
_cell_angle_beta 94.6990(10)
_cell_angle_gamma 107.5290(10)
_cell_formula_units_Z 2
_cell_length_a 8.5009(5)
_cell_length_b 11.1068(6)
_cell_length_c 20.8409(12)
_cell_measurement_reflns_used 6895
_cell_measurement_temperature 173(2)
_cell_measurement_theta_max 28.27
_cell_measurement_theta_min 2.22
_cell_volume 1865.49(18)
_computing_cell_refinement 'SMART, SAINT'
_computing_data_collection SMART
_computing_data_reduction SAINT
_computing_molecular_graphics 'SHELXP-93 (Sheldrick, 1993)'
_computing_publication_material 'SHELXCIF-93 (Sheldrick, 1993)'
_computing_structure_refinement 'SHELXL-97 (Sheldrick, 1997)'
_computing_structure_solution 'SHELXS-97 (Sheldrick, 1990)'
_diffrn_ambient_temperature 173(2)
_diffrn_measured_fraction_theta_full 0.902
_diffrn_measured_fraction_theta_max 0.902
_diffrn_measurement_device_type 'Bruker SMART APEX CCD'
_diffrn_measurement_method '0.3 deg wide \w exposures'
_diffrn_radiation_monochromator graphite
_diffrn_radiation_source 'fine-focus sealed tube'
_diffrn_radiation_type MoK\a
_diffrn_radiation_wavelength 0.71073
_diffrn_reflns_av_R_equivalents 0.0159
_diffrn_reflns_av_sigmaI/netI 0.0219
_diffrn_reflns_limit_h_max 10
_diffrn_reflns_limit_h_min -10
_diffrn_reflns_limit_k_max 14
_diffrn_reflns_limit_k_min -14
_diffrn_reflns_limit_l_max 27
_diffrn_reflns_limit_l_min -27
_diffrn_reflns_number 16227
_diffrn_reflns_theta_full 28.27
_diffrn_reflns_theta_max 28.27
_diffrn_reflns_theta_min 1.93
_diffrn_standards_decay_% 0
_diffrn_standards_interval_count na
_diffrn_standards_interval_time na
_diffrn_standards_number 'none (area detector data)'
_exptl_absorpt_coefficient_mu 3.293
_exptl_absorpt_correction_T_max 0.7786
_exptl_absorpt_correction_T_min 0.3318
_exptl_absorpt_correction_type 'multi-scan (SADABS)'
_exptl_crystal_colour green
_exptl_crystal_density_diffrn 2.532
_exptl_crystal_density_meas ?
_exptl_crystal_density_method .
_exptl_crystal_description needle
_exptl_crystal_F_000 1356
_exptl_crystal_size_max 0.43
_exptl_crystal_size_mid 0.17
_exptl_crystal_size_min 0.08
_refine_diff_density_max 0.623
_refine_diff_density_min -0.820
_refine_diff_density_rms 0.093
_refine_ls_extinction_coef noref
_refine_ls_extinction_method none
_refine_ls_goodness_of_fit_ref 1.032
_refine_ls_hydrogen_treatment noref
_refine_ls_matrix_type full
_refine_ls_number_parameters 606
_refine_ls_number_reflns 8347
_refine_ls_number_restraints 18
_refine_ls_restrained_S_all 1.036
_refine_ls_R_factor_all 0.0264
_refine_ls_R_factor_gt 0.0246
_refine_ls_shift/su_max 0.001
_refine_ls_shift/su_mean 0.000
_refine_ls_structure_factor_coef Fsqd
_refine_ls_weighting_details 'calc w=1/[\s^2^(Fo^2^)+(0.0353P)^2^+1.5258P] where P=(Fo^2^+2Fc^2^)/3'
_refine_ls_weighting_scheme calc
_refine_ls_wR_factor_gt 0.0634
_refine_ls_wR_factor_ref 0.0645
_reflns_number_gt 7773
_reflns_number_total 8347
_reflns_threshold_expression >2sigma(I)
_cod_data_source_file ic030340w_1.cif
_cod_data_source_block '[Rh2(O2CCF3)4(Me2CO)Cu4(O2CCF3)4]_(5)'
_cod_depositor_comments
;
The following automatic conversions were performed:

'_chemical_melting_point' value 'not measured' was changed to '?' -
the value is undefined or not given.

Automatic conversion script
Id: cif_fix_values 1569 2011-02-09 13:29:24Z adriana 
;
_cod_database_code 4310957

loop_
_symmetry_equiv_pos_as_xyz
'x, y, z'
'-x, -y, -z'

loop_
_atom_site_label
_atom_site_type_symbol
_atom_site_fract_x
_atom_site_fract_y
_atom_site_fract_z
_atom_site_U_iso_or_equiv
_atom_site_adp_type
_atom_site_occupancy
_atom_site_symmetry_multiplicity
_atom_site_calc_flag
_atom_site_refinement_flags
_atom_site_disorder_assembly
_atom_site_disorder_group
Rh1 Rh 0.35582(2) 0.252979(15) 0.361204(8) 0.02024(5) Uani 1 1 d . . .
Rh2 Rh 0.49568(2) 0.450447(15) 0.421508(8) 0.02103(5) Uani 1 1 d . . .
Cu1 Cu 0.45873(4) 0.16249(3) 0.071492(14) 0.03033(7) Uani 1 1 d . . .
Cu2 Cu 0.32419(4) 0.17187(3) 0.188857(15) 0.03562(8) Uani 1 1 d . . .
Cu3 Cu 0.11854(4) 0.01392(3) 0.091870(15) 0.03138(7) Uani 1 1 d . . .
Cu4 Cu 0.25533(4) -0.01105(3) -0.021159(14) 0.03160(7) Uani 1 1 d . . .
O1 O 0.16447(19) 0.32233(15) 0.33892(8) 0.0260(3) Uani 1 1 d . . .
O2 O 0.45773(19) 0.33064(15) 0.28189(7) 0.0250(3) Uani 1 1 d . A .
O3 O 0.5587(2) 0.19757(15) 0.38624(8) 0.0274(3) Uani 1 1 d . . .
O4 O 0.2614(2) 0.18666(15) 0.44434(7) 0.0258(3) Uani 1 1 d . . .
O5 O 0.2971(2) 0.50892(15) 0.39607(8) 0.0274(3) Uani 1 1 d . . .
O6 O 0.5886(2) 0.51654(15) 0.33910(8) 0.0280(3) Uani 1 1 d . A .
O7 O 0.6891(2) 0.38358(16) 0.44412(8) 0.0279(3) Uani 1 1 d . . .
O9 O 0.0125(2) 0.14237(15) 0.08820(8) 0.0302(3) Uani 1 1 d . . .
O10 O 0.1779(2) 0.26446(18) 0.17059(9) 0.0385(4) Uani 1 1 d . . .
O11 O 0.3645(2) 0.27030(16) 0.02566(8) 0.0316(4) Uani 1 1 d . . .
O12 O 0.1886(2) 0.12774(15) -0.04775(8) 0.0295(3) Uani 1 1 d . . .
O13 O 0.5860(2) 0.07579(17) 0.11921(8) 0.0306(4) Uani 1 1 d . . .
O14 O 0.4762(2) 0.08641(19) 0.21302(8) 0.0379(4) Uani 1 1 d . . .
O15 O 0.1988(2) -0.12383(16) 0.10703(9) 0.0339(4) Uani 1 1 d . . .
O16 O 0.3296(2) -0.13629(16) 0.01890(8) 0.0328(4) Uani 1 1 d . . .
O17 O 0.21583(19) 0.07801(15) 0.30121(8) 0.0262(3) Uani 1 1 d . . .
C1 C 0.1809(3) 0.4333(2) 0.35996(11) 0.0248(4) Uani 1 1 d . . .
C2 C 0.0425(3) 0.4878(2) 0.33555(13) 0.0346(5) Uani 1 1 d . . .
C3 C 0.5461(3) 0.4449(2) 0.28888(10) 0.0242(4) Uani 1 1 d . . .
C4 C 0.6058(3) 0.5063(2) 0.22681(12) 0.0323(5) Uani 1 1 d D A 1
F4 F 0.5977(6) 0.4152(4) 0.17939(19) 0.0308(9) Uiso 0.50 1 d PD A 1
F5 F 0.7640(5) 0.5823(4) 0.23843(18) 0.0317(8) Uiso 0.50 1 d PD A 1
F6 F 0.5105(5) 0.5727(5) 0.20742(19) 0.0352(8) Uiso 0.50 1 d PD A 1
F4X F 0.6512(10) 0.4324(8) 0.1880(4) 0.042(2) Uiso 0.25 1 d PD A 2
F5X F 0.7243(10) 0.6134(7) 0.2388(4) 0.048(2) Uiso 0.25 1 d PD A 2
F6X F 0.4725(9) 0.5288(8) 0.1943(4) 0.0425(19) Uiso 0.25 1 d PD A 2
F4Y F 0.5558(10) 0.4331(7) 0.1738(4) 0.042(2) Uiso 0.25 1 d PD A 3
F5Y F 0.7721(7) 0.5446(7) 0.2293(3) 0.0321(16) Uiso 0.25 1 d PD A 3
F6Y F 0.5633(10) 0.6123(7) 0.2182(4) 0.0407(18) Uiso 0.25 1 d PD A 3
C5 C 0.6750(3) 0.2738(2) 0.42216(10) 0.0257(4) Uani 1 1 d . . .
C6 C 0.8173(3) 0.2213(3) 0.44406(12) 0.0350(5) Uani 1 1 d . . .
C9 C 0.5746(3) 0.0602(2) 0.17793(11) 0.0278(5) Uani 1 1 d . . .
C10 C 0.6967(3) 0.0025(3) 0.21409(12) 0.0385(6) Uani 1 1 d . . .
C11 C 0.2593(3) 0.2368(2) -0.02194(11) 0.0258(4) Uani 1 1 d . . .
C12 C 0.2050(3) 0.3436(2) -0.05248(12) 0.0333(5) Uani 1 1 d . . .
C13 C 0.0591(3) 0.2365(2) 0.12835(11) 0.0271(4) Uani 1 1 d . . .
C14 C -0.0437(3) 0.3288(2) 0.12868(13) 0.0325(5) Uani 1 1 d . . .
C15 C 0.2820(3) -0.1687(2) 0.07226(12) 0.0276(5) Uani 1 1 d . . .
C16 C 0.3375(3) -0.2776(2) 0.09939(13) 0.0322(5) Uani 1 1 d . . .
C17 C 0.1987(3) -0.0347(2) 0.30746(11) 0.0281(5) Uani 1 1 d . . .
C18 C 0.0881(4) -0.1322(3) 0.25943(15) 0.0450(7) Uani 1 1 d . . .
H18A H 0.0440 -0.0908 0.2248 0.067 Uiso 1 1 calc R . .
H18B H -0.0038 -0.1863 0.2805 0.067 Uiso 1 1 calc R . .
H18C H 0.1510 -0.1840 0.2412 0.067 Uiso 1 1 calc R . .
C19 C 0.2868(5) -0.0782(3) 0.36180(16) 0.0597(10) Uani 1 1 d . . .
H19A H 0.3954 -0.0799 0.3499 0.089 Uiso 1 1 calc R . .
H19B H 0.2214 -0.1634 0.3713 0.089 Uiso 1 1 calc R . .
H19C H 0.3019 -0.0201 0.4001 0.089 Uiso 1 1 calc R . .
F1 F 0.0837(2) 0.5466(2) 0.28242(10) 0.0604(5) Uani 1 1 d . . .
F2 F 0.0199(2) 0.56951(19) 0.37862(11) 0.0639(6) Uani 1 1 d . . .
F3 F -0.10161(18) 0.39798(15) 0.32097(8) 0.0400(3) Uani 1 1 d . . .
F7 F 0.7759(3) 0.1536(2) 0.49447(10) 0.0670(6) Uani 1 1 d . . .
F8 F 0.9582(2) 0.31369(18) 0.46169(9) 0.0508(4) Uani 1 1 d . . .
F9 F 0.8476(2) 0.14823(17) 0.39844(9) 0.0462(4) Uani 1 1 d . . .
F13 F 0.6172(3) -0.0954(2) 0.24429(11) 0.0725(7) Uani 1 1 d . . .
F14 F 0.7948(3) 0.0864(2) 0.25770(11) 0.0778(7) Uani 1 1 d . . .
F15 F 0.7895(2) -0.0348(2) 0.17546(8) 0.0623(6) Uani 1 1 d . . .
F16 F 0.0826(2) 0.36337(19) -0.02193(10) 0.0566(5) Uani 1 1 d . . .
F17 F 0.3277(2) 0.45062(15) -0.04851(9) 0.0517(4) Uani 1 1 d . . .
F18 F 0.1494(2) 0.31474(17) -0.11396(8) 0.0507(4) Uani 1 1 d . . .
F19 F -0.1509(2) 0.31255(16) 0.07708(8) 0.0451(4) Uani 1 1 d . . .
F20 F -0.1322(2) 0.30946(19) 0.17944(9) 0.0538(5) Uani 1 1 d . . .
F21 F 0.0510(2) 0.44668(16) 0.13440(12) 0.0658(6) Uani 1 1 d . . .
F22 F 0.2749(2) -0.31241(15) 0.15415(8) 0.0446(4) Uani 1 1 d . . .
F23 F 0.5026(2) -0.23966(18) 0.11175(9) 0.0511(4) Uani 1 1 d . . .
F24 F 0.2963(3) -0.37660(16) 0.05770(10) 0.0596(5) Uani 1 1 d . . .
O8 O 0.39028(19) 0.37238(14) 0.50147(7) 0.0244(3) Uani 1 1 d . . .
C7 C 0.2998(3) 0.2582(2) 0.49438(10) 0.0226(4) Uani 1 1 d . . .
C8 C 0.2334(3) 0.2006(2) 0.55654(11) 0.0295(5) Uani 1 1 d . . .
F10 F 0.1669(2) 0.27546(16) 0.58821(8) 0.0493(4) Uani 1 1 d . . .
F11 F 0.1170(3) 0.09126(15) 0.54407(8) 0.0544(5) Uani 1 1 d . . .
F12 F 0.3556(3) 0.1855(3) 0.59448(10) 0.0719(7) Uani 1 1 d . . .

loop_
_atom_site_aniso_label
_atom_site_aniso_U_11
_atom_site_aniso_U_22
_atom_site_aniso_U_33
_atom_site_aniso_U_23
_atom_site_aniso_U_13
_atom_site_aniso_U_12
Rh1 0.02226(9) 0.02000(8) 0.01895(8) -0.00162(6) 0.00063(6) 0.00795(6)
Rh2 0.02242(9) 0.02040(9) 0.01949(8) -0.00155(6) 0.00116(6) 0.00600(6)
Cu1 0.03145(15) 0.03312(16) 0.02683(15) 0.00382(11) -0.00311(11) 0.01185(12)
Cu2 0.03853(17) 0.04621(19) 0.02767(15) -0.00512(13) -0.00436(12) 0.02427(14)
Cu3 0.03372(16) 0.02891(15) 0.03590(16) 0.00028(12) 0.00315(12) 0.01651(12)
Cu4 0.03942(17) 0.02976(15) 0.02924(15) 0.00072(12) -0.00228(12) 0.01766(13)
O1 0.0240(8) 0.0256(8) 0.0294(8) -0.0017(6) 0.0003(6) 0.0100(6)
O2 0.0281(8) 0.0271(8) 0.0203(7) 0.0007(6) 0.0021(6) 0.0096(6)
O3 0.0282(8) 0.0285(8) 0.0277(8) -0.0001(6) -0.0009(6) 0.0135(7)
O4 0.0299(8) 0.0231(7) 0.0229(8) -0.0007(6) 0.0036(6) 0.0059(6)
O5 0.0288(8) 0.0240(8) 0.0307(8) -0.0029(6) -0.0004(6) 0.0113(6)
O6 0.0311(8) 0.0262(8) 0.0248(8) 0.0017(6) 0.0038(6) 0.0055(7)
O7 0.0255(8) 0.0328(9) 0.0256(8) -0.0006(7) -0.0004(6) 0.0101(7)
O9 0.0296(8) 0.0260(8) 0.0362(9) -0.0027(7) 0.0000(7) 0.0119(7)
O10 0.0398(10) 0.0439(10) 0.0354(10) -0.0079(8) -0.0087(8) 0.0230(8)
O11 0.0339(9) 0.0299(9) 0.0304(9) 0.0030(7) -0.0030(7) 0.0101(7)
O12 0.0370(9) 0.0280(8) 0.0260(8) 0.0007(6) -0.0017(7) 0.0149(7)
O13 0.0304(8) 0.0380(9) 0.0251(8) 0.0047(7) 0.0006(6) 0.0130(7)
O14 0.0424(10) 0.0535(11) 0.0264(9) 0.0011(8) 0.0016(7) 0.0281(9)
O15 0.0358(9) 0.0287(9) 0.0428(10) 0.0050(7) 0.0087(8) 0.0165(7)
O16 0.0423(10) 0.0315(9) 0.0295(9) 0.0011(7) -0.0001(7) 0.0198(8)
O17 0.0279(8) 0.0233(8) 0.0272(8) -0.0021(6) 0.0002(6) 0.0085(6)
C1 0.0250(10) 0.0267(11) 0.0251(11) 0.0034(8) 0.0050(8) 0.0107(9)
C2 0.0299(12) 0.0332(13) 0.0438(14) 0.0005(11) 0.0006(10) 0.0155(10)
C3 0.0243(10) 0.0285(11) 0.0220(10) 0.0026(8) 0.0014(8) 0.0114(9)
C4 0.0349(12) 0.0365(13) 0.0275(12) 0.0081(10) 0.0032(9) 0.0130(10)
C5 0.0255(11) 0.0335(12) 0.0209(10) 0.0052(9) 0.0036(8) 0.0124(9)
C6 0.0340(13) 0.0461(15) 0.0299(12) 0.0070(11) 0.0002(10) 0.0200(11)
C9 0.0284(11) 0.0286(11) 0.0254(11) -0.0002(9) -0.0007(9) 0.0085(9)
C10 0.0425(14) 0.0543(16) 0.0263(12) 0.0075(11) 0.0039(10) 0.0254(13)
C11 0.0291(11) 0.0279(11) 0.0232(10) 0.0043(8) 0.0051(8) 0.0121(9)
C12 0.0383(13) 0.0299(12) 0.0335(13) 0.0062(10) 0.0033(10) 0.0127(10)
C13 0.0261(11) 0.0266(11) 0.0292(11) 0.0031(9) 0.0043(9) 0.0084(9)
C14 0.0321(12) 0.0245(11) 0.0402(14) -0.0049(10) -0.0032(10) 0.0103(9)
C15 0.0250(11) 0.0220(10) 0.0336(12) -0.0016(9) -0.0028(9) 0.0060(8)
C16 0.0339(12) 0.0279(12) 0.0388(13) 0.0055(10) 0.0075(10) 0.0139(10)
C17 0.0306(11) 0.0262(11) 0.0267(11) -0.0002(9) 0.0071(9) 0.0066(9)
C18 0.0555(17) 0.0269(13) 0.0454(16) -0.0050(11) -0.0106(13) 0.0070(12)
C19 0.093(3) 0.0313(14) 0.0467(18) 0.0055(12) -0.0226(17) 0.0145(16)
F1 0.0481(10) 0.0664(12) 0.0742(13) 0.0414(11) 0.0060(9) 0.0239(9)
F2 0.0548(11) 0.0611(12) 0.0853(15) -0.0295(11) -0.0133(10) 0.0419(10)
F3 0.0269(7) 0.0436(9) 0.0504(9) 0.0032(7) -0.0026(6) 0.0139(6)
F7 0.0659(12) 0.1030(17) 0.0537(11) 0.0474(12) 0.0169(9) 0.0497(12)
F8 0.0320(8) 0.0635(11) 0.0576(11) -0.0079(9) -0.0118(7) 0.0217(8)
F9 0.0439(9) 0.0545(10) 0.0499(10) -0.0028(8) 0.0006(7) 0.0316(8)
F13 0.0824(15) 0.0846(15) 0.0769(14) 0.0512(12) 0.0317(12) 0.0527(13)
F14 0.0809(15) 0.0960(17) 0.0596(13) -0.0194(12) -0.0418(11) 0.0475(13)
F15 0.0638(12) 0.1151(17) 0.0358(9) 0.0159(10) 0.0110(8) 0.0659(12)
F16 0.0631(12) 0.0620(12) 0.0664(12) 0.0231(9) 0.0241(9) 0.0447(10)
F17 0.0545(10) 0.0296(8) 0.0658(12) 0.0148(8) -0.0059(8) 0.0068(7)
F18 0.0692(11) 0.0460(10) 0.0361(9) 0.0110(7) -0.0100(8) 0.0190(9)
F19 0.0468(9) 0.0454(9) 0.0481(9) -0.0058(7) -0.0108(7) 0.0270(8)
F20 0.0547(10) 0.0704(12) 0.0477(10) -0.0042(9) 0.0114(8) 0.0358(9)
F21 0.0493(10) 0.0237(8) 0.1173(18) -0.0021(9) -0.0147(11) 0.0074(7)
F22 0.0534(10) 0.0404(9) 0.0494(10) 0.0196(7) 0.0199(8) 0.0226(8)
F23 0.0348(8) 0.0585(11) 0.0680(12) 0.0289(9) 0.0066(8) 0.0227(8)
F24 0.0959(15) 0.0317(9) 0.0576(11) -0.0046(8) 0.0014(10) 0.0321(9)
O8 0.0266(8) 0.0221(7) 0.0226(7) -0.0024(6) 0.0025(6) 0.0052(6)
C7 0.0235(10) 0.0230(10) 0.0225(10) 0.0014(8) 0.0025(8) 0.0090(8)
C8 0.0353(12) 0.0281(11) 0.0248(11) 0.0033(9) 0.0047(9) 0.0084(9)
F10 0.0658(11) 0.0398(9) 0.0443(9) 0.0002(7) 0.0301(8) 0.0132(8)
F11 0.0787(13) 0.0292(8) 0.0409(9) 0.0004(7) 0.0181(9) -0.0082(8)
F12 0.0562(12) 0.1194(19) 0.0511(11) 0.0454(12) 0.0069(9) 0.0376(12)

loop_
_atom_type_symbol
_atom_type_description
_atom_type_scat_dispersion_real
_atom_type_scat_dispersion_imag
_atom_type_scat_source
C C 0.0033 0.0016 'International Tables Vol C Tables 4.2.6.8 and 6.1.1.4'
H H 0.0000 0.0000 'International Tables Vol C Tables 4.2.6.8 and 6.1.1.4'
O O 0.0106 0.0060 'International Tables Vol C Tables 4.2.6.8 and 6.1.1.4'
F F 0.0171 0.0103 'International Tables Vol C Tables 4.2.6.8 and 6.1.1.4'
Cu Cu 0.3201 1.2651 'International Tables Vol C Tables 4.2.6.8 and 6.1.1.4'
Rh Rh -1.1178 0.9187 'International Tables Vol C Tables 4.2.6.8 and 6.1.1.4'

loop_
_geom_angle_atom_site_label_1
_geom_angle_atom_site_label_2
_geom_angle_atom_site_label_3
_geom_angle
_geom_angle_site_symmetry_1
_geom_angle_site_symmetry_3
_geom_angle_publ_flag
O1 Rh1 O2 88.23(6) . . y
O1 Rh1 O3 175.45(6) . . y
O2 Rh1 O3 90.71(6) . . y
O1 Rh1 O4 91.52(7) . . y
O2 Rh1 O4 176.05(6) . . y
O3 Rh1 O4 89.23(7) . . y
O1 Rh1 O17 88.29(6) . . y
O2 Rh1 O17 89.82(6) . . y
O3 Rh1 O17 96.14(6) . . y
O4 Rh1 O17 94.11(6) . . y
O1 Rh1 Rh2 87.82(4) . . n
O2 Rh1 Rh2 88.34(4) . . n
O3 Rh1 Rh2 87.72(5) . . n
O4 Rh1 Rh2 87.71(4) . . n
O17 Rh1 Rh2 175.75(4) . . y
O6 Rh2 O5 88.14(7) . . y
O6 Rh2 O7 91.54(7) . . y
O5 Rh2 O7 177.07(6) . . y
O6 Rh2 O8 175.98(6) . . y
O5 Rh2 O8 91.00(7) . . y
O7 Rh2 O8 89.12(6) . . y
O6 Rh2 O8 103.20(6) . 2_666 y
O5 Rh2 O8 91.60(6) . 2_666 y
O7 Rh2 O8 91.32(6) . 2_666 y
O8 Rh2 O8 80.74(6) . 2_666 y
O6 Rh2 Rh1 87.76(5) . . n
O5 Rh2 Rh1 88.51(5) . . n
O7 Rh2 Rh1 88.57(5) . . n
O8 Rh2 Rh1 88.29(4) . . n
O8 Rh2 Rh1 169.03(4) 2_666 . y
O11 Cu1 O13 170.77(8) . . y
O11 Cu1 Cu4 80.68(5) . . n
O13 Cu1 Cu4 106.59(5) . . n
O11 Cu1 O16 96.71(7) . 2_655 y
O13 Cu1 O16 79.88(6) . 2_655 y
Cu4 Cu1 O16 76.19(4) . 2_655 n
O11 Cu1 Cu2 99.92(6) . . n
O13 Cu1 Cu2 82.44(5) . . n
Cu4 Cu1 Cu2 114.474(14) . . y
O16 Cu1 Cu2 161.48(4) 2_655 . n
O11 Cu1 Cu3 86.95(5) . . n
O13 Cu1 Cu3 101.70(5) . . n
Cu4 Cu1 Cu3 57.677(11) . . y
O16 Cu1 Cu3 132.54(4) 2_655 . n
Cu2 Cu1 Cu3 56.954(11) . . y
O10 Cu2 O14 175.71(8) . . y
O10 Cu2 O2 88.16(7) . . y
O14 Cu2 O2 87.62(7) . . y
O10 Cu2 O17 99.43(7) . . y
O14 Cu2 O17 78.37(7) . . y
O2 Cu2 O17 69.94(5) . . y
O10 Cu2 Cu3 80.72(6) . . n
O14 Cu2 Cu3 103.40(6) . . n
O2 Cu2 Cu3 167.49(4) . . n
O17 Cu2 Cu3 106.08(4) . . n
O10 Cu2 Cu1 102.21(6) . . n
O14 Cu2 Cu1 80.86(6) . . n
O2 Cu2 Cu1 124.41(4) . . n
O17 Cu2 Cu1 154.19(4) . . n
Cu3 Cu2 Cu1 64.222(12) . . y
O15 Cu3 O9 169.83(8) . . y
O15 Cu3 O12 95.28(7) . 2 y
O9 Cu3 O12 80.51(6) . 2 y
O15 Cu3 Cu2 95.12(6) . . n
O9 Cu3 Cu2 84.03(5) . . n
O12 Cu3 Cu2 148.04(4) 2 . n
O15 Cu3 Cu4 78.62(6) . . n
O9 Cu3 Cu4 110.87(5) . . n
O12 Cu3 Cu4 95.32(4) 2 . n
Cu2 Cu3 Cu4 116.346(15) . . y
O15 Cu3 Cu1 87.85(5) . . n
O9 Cu3 Cu1 100.26(5) . . n
O12 Cu3 Cu1 151.72(4) 2 . n
Cu2 Cu3 Cu1 58.824(11) . . y
Cu4 Cu3 Cu1 57.684(11) . . y
O12 Cu4 O16 170.72(7) . . y
O12 Cu4 O9 83.90(6) . 2 y
O16 Cu4 O9 102.56(7) . 2 y
O12 Cu4 O13 105.93(6) . 2_655 y
O16 Cu4 O13 81.43(6) . 2_655 y
O9 Cu4 O13 85.57(5) 2 2_655 y
O12 Cu4 Cu3 86.89(5) . . n
O16 Cu4 Cu3 85.67(5) . . n
O9 Cu4 Cu3 97.36(4) 2 . n
O13 Cu4 Cu3 167.11(4) 2_655 . n
O12 Cu4 Cu1 84.07(5) . . n
O16 Cu4 Cu1 87.72(5) . . n
O9 Cu4 Cu1 158.84(4) 2 . n
O13 Cu4 Cu1 114.51(4) 2_655 . n
Cu3 Cu4 Cu1 64.638(12) . . y
C1 O1 Rh1 117.24(14) . . n
C3 O2 Rh1 116.73(14) . . n
C3 O2 Cu2 136.45(14) . . n
Rh1 O2 Cu2 105.78(6) . . y
C5 O3 Rh1 117.25(15) . . n
C7 O4 Rh1 118.78(14) . . n
C1 O5 Rh2 116.76(14) . . n
C3 O6 Rh2 118.13(14) . . n
C5 O7 Rh2 116.85(14) . . n
C13 O9 Cu3 120.20(15) . . n
C13 O10 Cu2 126.71(17) . . n
C11 O11 Cu1 125.29(16) . . n
C11 O12 Cu4 120.57(15) . . n
C9 O13 Cu1 122.06(16) . . n
C9 O14 Cu2 125.80(16) . . n
C15 O15 Cu3 127.68(17) . . n
C15 O16 Cu4 118.45(16) . . n
C17 O17 Rh1 132.79(15) . . y
C17 O17 Cu2 116.98(14) . . y
Rh1 O17 Cu2 94.27(5) . . y
O1 C1 O5 129.6(2) . . n
O1 C1 C2 115.6(2) . . n
O5 C1 C2 114.7(2) . . n
F2 C2 F1 108.4(2) . . n
F2 C2 F3 107.7(2) . . n
F1 C2 F3 107.8(2) . . n
F2 C2 C1 111.8(2) . . n
F1 C2 C1 109.0(2) . . n
F3 C2 C1 112.1(2) . . n
O6 C3 O2 128.9(2) . . n
O6 C3 C4 115.1(2) . . n
O2 C3 C4 115.9(2) . . n
F6 C4 F5 109.6(4) . . n
F6 C4 F4 108.9(3) . . n
F5 C4 F4 109.0(3) . . n
F6 C4 C3 109.0(2) . . n
F5 C4 C3 110.0(2) . . n
F4 C4 C3 110.3(2) . . n
O7 C5 O3 129.6(2) . . n
O7 C5 C6 116.0(2) . . n
O3 C5 C6 114.4(2) . . n
F9 C6 F7 108.4(2) . . n
F9 C6 F8 107.3(2) . . n
F7 C6 F8 108.2(2) . . n
F9 C6 C5 112.3(2) . . n
F7 C6 C5 108.7(2) . . n
F8 C6 C5 111.8(2) . . n
O14 C9 O13 128.6(2) . . n
O14 C9 C10 113.3(2) . . n
O13 C9 C10 118.1(2) . . n
F15 C10 F13 107.9(3) . . n
F15 C10 F14 108.1(2) . . n
F13 C10 F14 107.5(2) . . n
F15 C10 C9 112.5(2) . . n
F13 C10 C9 110.8(2) . . n
F14 C10 C9 109.9(2) . . n
O11 C11 O12 129.0(2) . . n
O11 C11 C12 115.5(2) . . n
O12 C11 C12 115.4(2) . . n
F17 C12 F18 107.8(2) . . n
F17 C12 F16 108.2(2) . . n
F18 C12 F16 107.5(2) . . n
F17 C12 C11 111.8(2) . . n
F18 C12 C11 111.9(2) . . n
F16 C12 C11 109.5(2) . . n
O10 C13 O9 128.1(2) . . n
O10 C13 C14 113.7(2) . . n
O9 C13 C14 118.1(2) . . n
F21 C14 F19 108.7(2) . . n
F21 C14 F20 107.7(2) . . n
F19 C14 F20 106.5(2) . . n
F21 C14 C13 111.6(2) . . n
F19 C14 C13 113.5(2) . . n
F20 C14 C13 108.5(2) . . n
O15 C15 O16 129.0(2) . . n
O15 C15 C16 115.7(2) . . n
O16 C15 C16 115.3(2) . . n
F24 C16 F22 108.9(2) . . n
F24 C16 F23 107.7(2) . . n
F22 C16 F23 107.1(2) . . n
F24 C16 C15 111.3(2) . . n
F22 C16 C15 112.3(2) . . n
F23 C16 C15 109.26(19) . . n
O17 C17 C18 120.0(2) . . n
O17 C17 C19 122.2(2) . . n
C18 C17 C19 117.8(2) . . n
C7 O8 Rh2 116.89(14) . . n
C7 O8 Rh2 143.83(14) . 2_666 n
Rh2 O8 Rh2 99.26(6) . 2_666 n
O4 C7 O8 128.3(2) . . n
O4 C7 C8 116.51(19) . . n
O8 C7 C8 115.17(19) . . n
F12 C8 F11 109.6(2) . . n
F12 C8 F10 108.0(2) . . n
F11 C8 F10 106.6(2) . . n
F12 C8 C7 109.5(2) . . n
F11 C8 C7 111.80(19) . . n
F10 C8 C7 111.21(19) . . n

loop_
_geom_bond_atom_site_label_1
_geom_bond_atom_site_label_2
_geom_bond_distance
_geom_bond_site_symmetry_2
_geom_bond_publ_flag
Rh1 O1 2.0288(15) . y
Rh1 O2 2.0323(15) . y
Rh1 O3 2.0360(16) . y
Rh1 O4 2.0415(16) . y
Rh1 O17 2.2173(15) . y
Rh1 Rh2 2.3995(2) . y
Rh2 O6 2.0225(16) . y
Rh2 O5 2.0237(16) . y
Rh2 O7 2.0282(16) . y
Rh2 O8 2.0565(16) . y
Rh2 O8 2.3918(15) 2_666 y
Cu1 O11 1.8803(17) . y
Cu1 O13 1.9021(17) . y
Cu1 Cu4 2.7510(4) . y
Cu1 O16 2.7744(18) 2_655 y
Cu1 Cu2 2.7947(5) . y
Cu1 Cu3 2.9414(5) . y
Cu2 O10 1.8642(18) . y
Cu2 O14 1.8701(18) . y
Cu2 O2 2.5111(16) . y
Cu2 O17 2.7197(17) . y
Cu2 Cu3 2.7380(4) . y
Cu3 O15 1.8814(17) . y
Cu3 O9 1.9044(16) . y
Cu3 O12 2.6737(17) 2 y
Cu3 Cu4 2.7507(4) . y
Cu4 O12 1.8847(16) . y
Cu4 O16 1.8894(17) . y
Cu4 O9 2.5633(17) 2 y
Cu4 O13 2.7249(17) 2_655 y
O1 C1 1.254(3) . n
O2 C3 1.260(3) . n
O3 C5 1.256(3) . n
O4 C7 1.242(3) . n
O5 C1 1.254(3) . n
O6 C3 1.247(3) . n
O7 C5 1.252(3) . n
O9 C13 1.255(3) . n
O10 C13 1.238(3) . n
O11 C11 1.243(3) . n
O12 C11 1.253(3) . n
O13 C9 1.251(3) . n
O14 C9 1.244(3) . n
O15 C15 1.241(3) . n
O16 C15 1.245(3) . n
O17 C17 1.229(3) . y
C1 C2 1.538(3) . n
C2 F2 1.316(3) . n
C2 F1 1.327(3) . n
C2 F3 1.329(3) . n
C3 C4 1.539(3) . n
C4 F6 1.303(4) . n
C4 F5 1.352(4) . n
C4 F4 1.366(4) . n
C5 C6 1.539(3) . n
C6 F9 1.315(3) . n
C6 F7 1.327(3) . n
C6 F8 1.333(3) . n
C9 C10 1.539(3) . n
C10 F15 1.309(3) . n
C10 F13 1.311(3) . n
C10 F14 1.314(4) . n
C11 C12 1.539(3) . n
C12 F17 1.319(3) . n
C12 F18 1.320(3) . n
C12 F16 1.331(3) . n
C13 C14 1.534(3) . n
C14 F21 1.309(3) . n
C14 F19 1.321(3) . n
C14 F20 1.336(3) . n
C15 C16 1.536(3) . n
C16 F24 1.314(3) . n
C16 F22 1.322(3) . n
C16 F23 1.338(3) . n
C17 C18 1.484(3) . n
C17 C19 1.484(4) . n
O8 C7 1.265(3) . n
O8 Rh2 2.3918(15) 2_666 n
C7 C8 1.542(3) . n
C8 F12 1.308(3) . n
C8 F11 1.315(3) . n
C8 F10 1.321(3) . n
